data_7235609
loop_
_publ_author_name
'Ghorai, Samir'
'Mukherjee, Chandan'

_publ_section_title
;
 Synthesis and characterization of a tetraradical-containing octanuclear
 vanadium cluster formed via ligand C--N bond breaking and C--O bond
 making
;
_journal_issue 47
_journal_name_full 'RSC Advances'
_journal_page_first 24698
_journal_paper_doi 10.1039/c4ra02159b
_journal_volume 4
_journal_year 2014
_chemical_formula_moiety 'C60 H92 O32 S2 V8, 2(C16 H36 N)'
_chemical_formula_sum 'C92 H164 N2 O32 S2 V8'
_chemical_formula_weight 2281.89
_space_group_IT_number 14
_space_group_name_Hall '-P 2yn'
_space_group_name_H-M_alt 'P 1 21/n 1'
_symmetry_cell_setting monoclinic
_symmetry_Int_Tables_number 14
_symmetry_space_group_name_Hall '-P 2yn'
_symmetry_space_group_name_H-M 'P 1 21/n 1'
_atom_sites_solution_hydrogens geom
_atom_sites_solution_primary direct
_atom_sites_solution_secondary difmap
_audit_block_code WGT-CM-517-17
_audit_creation_date 2012-05-11
_audit_creation_method SHELXL-97
_cell_angle_alpha 90.00
_cell_angle_beta 111.855(9)
_cell_angle_gamma 90.00
_cell_formula_units_Z 2
_cell_length_a 15.1675(12)
_cell_length_b 20.323(2)
_cell_length_c 20.135(3)
_cell_measurement_reflns_used 181957
_cell_measurement_temperature 100(2)
_cell_measurement_theta_max 33.0995
_cell_measurement_theta_min 2.6923
_cell_volume 5760.5(12)
_computing_cell_refinement 'DENZO (Bruker AXS, 2006)'
_computing_data_collection 'DATCOL (Bruker AXS, 2006)'
_computing_data_reduction 'DENZO (Bruker AXS, 2006)'
_computing_structure_refinement 'SHELXL-97 (Sheldrick, 1997)'
_computing_structure_solution 'SHELXS-97 (Sheldrick, 1990)'
_diffrn_ambient_temperature 100(2)
_diffrn_detector_area_resol_mean 18.02
_diffrn_measured_fraction_theta_full 0.998
_diffrn_measured_fraction_theta_max 0.998
_diffrn_measurement_device_type 'Bruker AXS Enraf-Nonius KappaCCD'
_diffrn_measurement_method 'CCD \f- and \w-scans'
_diffrn_radiation_monochromator graphite
_diffrn_radiation_source '0.2 x 2mm^2^ focus rotating anode'
_diffrn_radiation_type MoK\a
_diffrn_radiation_wavelength 0.71073
_diffrn_reflns_av_R_equivalents 0.0704
_diffrn_reflns_av_sigmaI/netI 0.0466
_diffrn_reflns_limit_h_max 23
_diffrn_reflns_limit_h_min -23
_diffrn_reflns_limit_k_max 31
_diffrn_reflns_limit_k_min -31
_diffrn_reflns_limit_l_max 30
_diffrn_reflns_limit_l_min -30
_diffrn_reflns_number 164119
_diffrn_reflns_theta_full 33.07
_diffrn_reflns_theta_max 33.07
_diffrn_reflns_theta_min 2.87
_exptl_absorpt_coefficient_mu 0.726
_exptl_absorpt_correction_T_max 0.89215
_exptl_absorpt_correction_T_min 0.71712
_exptl_absorpt_correction_type gaussian
_exptl_absorpt_process_details 'SADABS (Bruker AXS, 2008)'
_exptl_crystal_colour black
_exptl_crystal_density_diffrn 1.316
_exptl_crystal_density_method 'not measured'
_exptl_crystal_description block
_exptl_crystal_F_000 2404
_exptl_crystal_size_max 0.30
_exptl_crystal_size_mid 0.26
_exptl_crystal_size_min 0.22
_refine_diff_density_max 1.898
_refine_diff_density_min -0.767
_refine_diff_density_rms 0.097
_refine_ls_extinction_method none
_refine_ls_goodness_of_fit_ref 1.068
_refine_ls_hydrogen_treatment constr
_refine_ls_matrix_type full
_refine_ls_number_parameters 652
_refine_ls_number_reflns 21758
_refine_ls_number_restraints 8
_refine_ls_restrained_S_all 1.068
_refine_ls_R_factor_all 0.0895
_refine_ls_R_factor_gt 0.0553
_refine_ls_shift/su_max 0.001
_refine_ls_shift/su_mean 0.000
_refine_ls_structure_factor_coef Fsqd
_refine_ls_weighting_details 'calc w=1/[\s^2^(Fo^2^)+(0.0489P)^2^+9.2104P] where P=(Fo^2^+2Fc^2^)/3'
_refine_ls_weighting_scheme calc
_refine_ls_wR_factor_gt 0.1242
_refine_ls_wR_factor_ref 0.1411
_reflns_number_gt 15539
_reflns_number_total 21758
_reflns_threshold_expression >2sigma(I)
_cod_data_source_file c4ra02159b1.cif
_cod_data_source_block 7804
_cod_depositor_comments
;
The following automatic conversions were performed:

data item '_symmetry_cell_setting' value 'MONOCLINIC' was changed to
'monoclinic' in accordance with the
/home/saulius/struct/COD-crude-data/automatic-downloads/DataCite-retrospective/RSC/depositions/lib/dictionaries/cif_core.dic
dictionary named 'cif_core.dic' version 2.4.2 last updated on
2011-04-26.

Automatic conversion script
Id: cif_fix_values 6909 2019-04-08 15:41:33Z antanas 
;
_cod_original_cell_volume 5760.5(11)
_cod_original_sg_symbol_Hall '-p 2yn'
_cod_original_sg_symbol_H-M 'P 21/n'
_cod_database_code 7235609

loop_
_symmetry_equiv_pos_as_xyz
'x, y, z'
'-x+1/2, y+1/2, -z+1/2'
'-x, -y, -z'
'x-1/2, -y-1/2, z-1/2'

loop_
_atom_site_label
_atom_site_type_symbol
_atom_site_fract_x
_atom_site_fract_y
_atom_site_fract_z
_atom_site_U_iso_or_equiv
_atom_site_adp_type
_atom_site_occupancy
_atom_site_symmetry_multiplicity
_atom_site_calc_flag
_atom_site_refinement_flags
_atom_site_disorder_assembly
_atom_site_disorder_group
V1 V 0.23715(2) 0.079238(18) 0.499157(18) 0.01580(7) Uani 1 1 d . . .
V2 V 0.01034(2) 0.114404(18) 0.400185(18) 0.01586(7) Uani 1 1 d . . .
V3 V 0.08697(3) 0.177203(18) 0.566825(19) 0.01716(7) Uani 1 1 d . . .
V4 V 0.10105(2) 0.027750(18) 0.568060(18) 0.01580(7) Uani 1 1 d . . .
O51 O 0.32885(10) 0.08038(8) 0.57167(8) 0.0208(3) Uani 1 1 d . . .
O52 O -0.06903(11) 0.11749(8) 0.32182(8) 0.0224(3) Uani 1 1 d . . .
O53 O 0.16635(12) 0.18697(9) 0.64471(8) 0.0238(3) Uani 1 1 d . . .
O54 O 0.17807(11) 0.02169(9) 0.64739(8) 0.0228(3) Uani 1 1 d . . .
O55 O 0.02545(10) -0.03700(7) 0.55968(8) 0.0176(3) Uani 1 1 d . . .
O56 O 0.12840(10) 0.10774(7) 0.51903(8) 0.0160(3) Uani 1 1 d . . .
O61 O 0.18219(10) -0.00452(8) 0.51726(8) 0.0175(3) Uani 1 1 d . . .
C62 C 0.24074(17) -0.06123(12) 0.54288(14) 0.0274(5) Uani 1 1 d . . .
H62A H 0.2866 -0.0528 0.5914 0.041 Uiso 1 1 calc R . .
H62B H 0.2749 -0.0708 0.5112 0.041 Uiso 1 1 calc R . .
H62C H 0.2009 -0.0990 0.5437 0.041 Uiso 1 1 calc R . .
O71 O 0.02329(11) 0.09803(8) 0.58428(8) 0.0186(3) Uani 1 1 d . . .
C72 C -0.02651(18) 0.09102(13) 0.63145(14) 0.0272(5) Uani 1 1 d . . .
H72A H -0.0797 0.0604 0.6106 0.041 Uiso 1 1 calc R . .
H72B H -0.0509 0.1340 0.6387 0.041 Uiso 1 1 calc R . .
H72C H 0.0167 0.0738 0.6775 0.041 Uiso 1 1 calc R . .
O1 O 0.29633(10) 0.04725(8) 0.43925(8) 0.0181(3) Uani 1 1 d . . .
C2 C 0.25179(15) 0.03640(11) 0.36965(11) 0.0183(4) Uani 1 1 d . A .
C3 C 0.29785(16) 0.01517(12) 0.32357(12) 0.0227(4) Uani 1 1 d . . .
C4 C 0.23939(18) 0.00231(12) 0.25369(12) 0.0252(4) Uani 1 1 d . A .
H4 H 0.2682 -0.0119 0.2216 0.030 Uiso 1 1 calc R . .
C5 C 0.13979(17) 0.00892(11) 0.22685(12) 0.0229(4) Uani 1 1 d D . .
C6 C 0.09637(16) 0.03302(11) 0.27173(11) 0.0196(4) Uani 1 1 d . A .
H6 H 0.0296 0.0399 0.2542 0.024 Uiso 1 1 calc R . .
C7 C 0.15217(15) 0.04694(10) 0.34295(11) 0.0171(4) Uani 1 1 d . . .
O8 O 0.12007(10) 0.06779(8) 0.39247(8) 0.0174(3) Uani 1 1 d . A .
C9 C 0.40562(18) 0.00608(14) 0.35182(14) 0.0296(5) Uani 1 1 d . . .
C10 C 0.45590(19) 0.07061(16) 0.38397(16) 0.0358(6) Uani 1 1 d . . .
H10A H 0.4385 0.1047 0.3469 0.054 Uiso 1 1 calc R . .
H10B H 0.5248 0.0639 0.4024 0.054 Uiso 1 1 calc R . .
H10C H 0.4365 0.0844 0.4231 0.054 Uiso 1 1 calc R . .
C11 C 0.4337(2) -0.04822(15) 0.40852(16) 0.0364(6) Uani 1 1 d . . .
H11A H 0.4157 -0.0351 0.4486 0.055 Uiso 1 1 calc R . .
H11B H 0.5025 -0.0552 0.4258 0.055 Uiso 1 1 calc R . .
H11C H 0.4009 -0.0891 0.3875 0.055 Uiso 1 1 calc R . .
C12 C 0.4403(2) -0.01436(19) 0.29234(16) 0.0442(8) Uani 1 1 d . . .
H12A H 0.4120 -0.0568 0.2724 0.066 Uiso 1 1 calc R . .
H12B H 0.5096 -0.0183 0.3121 0.066 Uiso 1 1 calc R . .
H12C H 0.4213 0.0190 0.2545 0.066 Uiso 1 1 calc R . .
C13 C 0.0765(5) -0.0114(3) 0.1498(4) 0.0226(6) Uani 0.473(3) 1 d PD A 1
C14 C -0.0310(4) -0.0095(4) 0.1318(3) 0.0393(10) Uani 0.473(3) 1 d PD A 1
H14A H -0.0465 -0.0363 0.1665 0.059 Uiso 0.473(3) 1 calc PR A 1
H14B H -0.0642 -0.0272 0.0835 0.059 Uiso 0.473(3) 1 calc PR A 1
H14C H -0.0511 0.0360 0.1338 0.059 Uiso 0.473(3) 1 calc PR A 1
C15 C 0.1011(5) -0.0827(3) 0.1362(3) 0.0378(9) Uani 0.473(3) 1 d PD A 1
H15A H 0.1678 -0.0850 0.1412 0.057 Uiso 0.473(3) 1 calc PR A 1
H15B H 0.0603 -0.0961 0.0877 0.057 Uiso 0.473(3) 1 calc PR A 1
H15C H 0.0907 -0.1122 0.1711 0.057 Uiso 0.473(3) 1 calc PR A 1
C16 C 0.1016(5) 0.0345(3) 0.0990(3) 0.0345(8) Uani 0.473(3) 1 d PD A 1
H16A H 0.0883 0.0801 0.1080 0.052 Uiso 0.473(3) 1 calc PR A 1
H16B H 0.0634 0.0228 0.0493 0.052 Uiso 0.473(3) 1 calc PR A 1
H16C H 0.1692 0.0299 0.1072 0.052 Uiso 0.473(3) 1 calc PR A 1
C91 C -0.2567(2) 0.11986(18) 0.1440(2) 0.0546(9) Uani 0.637(19) 1 d PD B 1
H91A H -0.3112 0.1436 0.1089 0.066 Uiso 0.637(19) 1 calc PR B 1
H91B H -0.2588 0.1271 0.1920 0.066 Uiso 0.637(19) 1 calc PR B 1
C92 C -0.2688(9) 0.0455(4) 0.1268(10) 0.086(4) Uani 0.637(19) 1 d PD B 1
H92A H -0.2733 0.0381 0.0775 0.129 Uiso 0.637(19) 1 calc PR B 1
H92B H -0.3268 0.0296 0.1321 0.129 Uiso 0.637(19) 1 calc PR B 1
H92C H -0.2139 0.0215 0.1598 0.129 Uiso 0.637(19) 1 calc PR B 1
C13' C 0.0855(5) -0.0088(3) 0.1484(4) 0.0226(6) Uani 0.527(3) 1 d PD A 2
C14' C 0.0011(4) -0.0515(3) 0.1456(3) 0.0393(10) Uani 0.527(3) 1 d PD A 2
H14D H 0.0241 -0.0896 0.1771 0.059 Uiso 0.527(3) 1 calc PR A 2
H14E H -0.0330 -0.0666 0.0964 0.059 Uiso 0.527(3) 1 calc PR A 2
H14F H -0.0420 -0.0256 0.1615 0.059 Uiso 0.527(3) 1 calc PR A 2
C15' C 0.1437(4) -0.0474(3) 0.1129(3) 0.0378(9) Uani 0.527(3) 1 d PD A 2
H15D H 0.1943 -0.0192 0.1095 0.057 Uiso 0.527(3) 1 calc PR A 2
H15E H 0.1020 -0.0613 0.0648 0.057 Uiso 0.527(3) 1 calc PR A 2
H15F H 0.1719 -0.0863 0.1418 0.057 Uiso 0.527(3) 1 calc PR A 2
C16' C 0.0507(4) 0.0550(3) 0.1066(3) 0.0345(8) Uani 0.527(3) 1 d PD A 2
H16D H 0.0078 0.0778 0.1252 0.052 Uiso 0.527(3) 1 calc PR A 2
H16E H 0.0168 0.0448 0.0559 0.052 Uiso 0.527(3) 1 calc PR A 2
H16F H 0.1053 0.0833 0.1120 0.052 Uiso 0.527(3) 1 calc PR A 2
C91' C -0.2567(2) 0.11986(18) 0.1440(2) 0.0546(9) Uani 0.363(19) 1 d P B 2
H91C H -0.3055 0.1547 0.1344 0.066 Uiso 0.363(19) 1 calc PR B 2
H91D H -0.2450 0.1014 0.1920 0.066 Uiso 0.363(19) 1 calc PR B 2
C92' C -0.2937(16) 0.0647(10) 0.0868(13) 0.086(4) Uani 0.363(19) 1 d PD B 2
H92D H -0.3049 0.0829 0.0393 0.129 Uiso 0.363(19) 1 calc PR B 2
H92E H -0.3533 0.0469 0.0877 0.129 Uiso 0.363(19) 1 calc PR B 2
H92F H -0.2464 0.0295 0.0973 0.129 Uiso 0.363(19) 1 calc PR B 2
O21 O -0.00172(11) 0.23924(8) 0.57261(8) 0.0210(3) Uani 1 1 d . . .
C22 C -0.08221(16) 0.25203(11) 0.51883(12) 0.0210(4) Uani 1 1 d . . .
C23 C -0.14850(18) 0.30089(13) 0.52062(13) 0.0270(5) Uani 1 1 d . . .
C24 C -0.22938(18) 0.30663(14) 0.45962(14) 0.0295(5) Uani 1 1 d . . .
H24 H -0.2746 0.3392 0.4591 0.035 Uiso 1 1 calc R . .
C25 C -0.24960(17) 0.26699(13) 0.39727(13) 0.0258(5) Uani 1 1 d . . .
C26 C -0.18353(15) 0.22031(12) 0.39613(12) 0.0211(4) Uani 1 1 d . . .
H26 H -0.1947 0.1936 0.3550 0.025 Uiso 1 1 calc R . .
C27 C -0.10041(15) 0.21326(11) 0.45642(12) 0.0197(4) Uani 1 1 d . . .
O28 O -0.03329(11) 0.16989(8) 0.46197(8) 0.0196(3) Uani 1 1 d . . .
C29 C -0.1284(2) 0.34473(16) 0.58678(15) 0.0374(6) Uani 1 1 d . . .
C30 C -0.1266(2) 0.30168(19) 0.64964(15) 0.0429(7) Uani 1 1 d . . .
H30A H -0.1142 0.3292 0.6921 0.064 Uiso 1 1 calc R . .
H30B H -0.0764 0.2686 0.6595 0.064 Uiso 1 1 calc R . .
H30C H -0.1881 0.2797 0.6375 0.064 Uiso 1 1 calc R . .
C31 C -0.0330(3) 0.38029(16) 0.60474(18) 0.0444(7) Uani 1 1 d . . .
H31A H -0.0349 0.4070 0.5637 0.067 Uiso 1 1 calc R . .
H31B H 0.0181 0.3478 0.6155 0.067 Uiso 1 1 calc R . .
H31C H -0.0214 0.4088 0.6464 0.067 Uiso 1 1 calc R . .
C32 C -0.2068(3) 0.3965(2) 0.5741(2) 0.0651(12) Uani 1 1 d . . .
H32A H -0.2677 0.3743 0.5644 0.098 Uiso 1 1 calc R . .
H32B H -0.2110 0.4239 0.5330 0.098 Uiso 1 1 calc R . .
H32C H -0.1917 0.4241 0.6168 0.098 Uiso 1 1 calc R . .
C33 C -0.33962(18) 0.27929(16) 0.33209(14) 0.0328(6) Uani 1 1 d . . .
C34 C -0.35264(18) 0.22965(15) 0.27227(14) 0.0336(6) Uani 1 1 d . . .
H34A H -0.2982 0.2320 0.2573 0.050 Uiso 1 1 calc R . .
H34B H -0.4110 0.2399 0.2314 0.050 Uiso 1 1 calc R . .
H34C H -0.3571 0.1852 0.2896 0.050 Uiso 1 1 calc R . .
C35 C -0.3333(3) 0.34884(17) 0.30436(17) 0.0460(8) Uani 1 1 d . . .
H35A H -0.3286 0.3811 0.3417 0.069 Uiso 1 1 calc R . .
H35B H -0.3903 0.3578 0.2619 0.069 Uiso 1 1 calc R . .
H35C H -0.2770 0.3520 0.2917 0.069 Uiso 1 1 calc R . .
C36 C -0.4277(2) 0.2744(2) 0.35282(18) 0.0574(11) Uani 1 1 d . . .
H36A H -0.4319 0.2299 0.3701 0.086 Uiso 1 1 calc R . .
H36B H -0.4850 0.2839 0.3108 0.086 Uiso 1 1 calc R . .
H36C H -0.4220 0.3064 0.3906 0.086 Uiso 1 1 calc R . .
S40 S 0.16884(4) 0.22525(3) 0.45106(3) 0.01977(10) Uani 1 1 d . . .
O41 O 0.24503(11) 0.17349(8) 0.47032(8) 0.0203(3) Uani 1 1 d . . .
O42 O 0.08300(11) 0.19759(8) 0.39336(8) 0.0201(3) Uani 1 1 d . . .
O43 O 0.14413(12) 0.23914(8) 0.51527(8) 0.0218(3) Uani 1 1 d . . .
O44 O 0.20099(13) 0.28410(9) 0.42795(10) 0.0276(4) Uani 1 1 d . . .
N80 N -0.06470(14) 0.25610(10) 0.17836(10) 0.0230(4) Uani 1 1 d . . .
C81 C -0.06519(19) 0.27567(14) 0.10497(13) 0.0300(5) Uani 1 1 d . . .
H81A H -0.1277 0.2959 0.0778 0.036 Uiso 1 1 calc R . .
H81B H -0.0167 0.3104 0.1125 0.036 Uiso 1 1 calc R . .
C82 C -0.0474(3) 0.22330(17) 0.05772(18) 0.0502(8) Uani 1 1 d . . .
H82A H -0.1051 0.1961 0.0356 0.060 Uiso 1 1 calc R . .
H82B H 0.0050 0.1941 0.0869 0.060 Uiso 1 1 calc R . .
C83 C -0.0210(2) 0.2565(2) -0.00120(16) 0.0505(9) Uani 1 1 d . . .
H83A H -0.0338 0.2257 -0.0418 0.061 Uiso 1 1 calc R . .
H83B H -0.0611 0.2959 -0.0190 0.061 Uiso 1 1 calc R . .
C84 C 0.0839(4) 0.2766(3) 0.0269(3) 0.095(2) Uani 1 1 d . . .
H84A H 0.0976 0.3048 0.0690 0.143 Uiso 1 1 calc R . .
H84B H 0.0972 0.3007 -0.0105 0.143 Uiso 1 1 calc R . .
H84C H 0.1238 0.2371 0.0400 0.143 Uiso 1 1 calc R . .
C85 C -0.06864(19) 0.32152(12) 0.21462(13) 0.0263(5) Uani 1 1 d . . .
H85A H -0.0157 0.3494 0.2135 0.032 Uiso 1 1 calc R . .
H85B H -0.1285 0.3440 0.1856 0.032 Uiso 1 1 calc R . .
C86 C -0.0631(2) 0.31833(12) 0.29159(13) 0.0281(5) Uani 1 1 d . . .
H86A H -0.0091 0.2902 0.3203 0.034 Uiso 1 1 calc R . .
H86B H -0.1222 0.2988 0.2930 0.034 Uiso 1 1 calc R . .
C87 C -0.0500(3) 0.38755(14) 0.32293(16) 0.0402(7) Uani 1 1 d . . .
H87A H -0.1055 0.4148 0.2949 0.048 Uiso 1 1 calc R . .
H87B H 0.0071 0.4076 0.3186 0.048 Uiso 1 1 calc R . .
C88 C -0.0391(3) 0.38790(16) 0.40141(17) 0.0439(7) Uani 1 1 d . . .
H88A H -0.0963 0.3693 0.4058 0.066 Uiso 1 1 calc R . .
H88B H -0.0303 0.4332 0.4194 0.066 Uiso 1 1 calc R . .
H88C H 0.0163 0.3614 0.4295 0.066 Uiso 1 1 calc R . .
C89 C -0.15266(17) 0.21729(13) 0.17321(15) 0.0301(5) Uani 1 1 d . B .
H89A H -0.1536 0.2143 0.2220 0.036 Uiso 1 1 calc R . .
H89B H -0.2088 0.2435 0.1442 0.036 Uiso 1 1 calc R . .
C90 C -0.1660(2) 0.14940(17) 0.1428(2) 0.0479(8) Uani 1 1 d . . .
H90A H -0.1114 0.1215 0.1711 0.057 Uiso 1 1 calc R B 1
H90B H -0.1687 0.1509 0.0929 0.057 Uiso 1 1 calc R B 1
C93 C 0.02420(16) 0.21784(11) 0.22135(12) 0.0221(4) Uani 1 1 d . . .
H93A H 0.0178 0.2020 0.2659 0.027 Uiso 1 1 calc R . .
H93B H 0.0282 0.1786 0.1934 0.027 Uiso 1 1 calc R . .
C94 C 0.11644(17) 0.25602(12) 0.24132(13) 0.0257(5) Uani 1 1 d . . .
H94A H 0.1206 0.2886 0.2790 0.031 Uiso 1 1 calc R . .
H94B H 0.1174 0.2803 0.1989 0.031 Uiso 1 1 calc R . .
C95 C 0.20166(18) 0.20962(13) 0.26850(14) 0.0291(5) Uani 1 1 d . . .
H95A H 0.2008 0.1800 0.2292 0.035 Uiso 1 1 calc R . .
H95B H 0.1968 0.1821 0.3076 0.035 Uiso 1 1 calc R . .
C96 C 0.2953(2) 0.24762(17) 0.29604(17) 0.0389(6) Uani 1 1 d . . .
H96A H 0.2995 0.2758 0.2578 0.058 Uiso 1 1 calc R . .
H96B H 0.3485 0.2165 0.3110 0.058 Uiso 1 1 calc R . .
H96C H 0.2981 0.2749 0.3369 0.058 Uiso 1 1 calc R . .

loop_
_atom_site_aniso_label
_atom_site_aniso_U_11
_atom_site_aniso_U_22
_atom_site_aniso_U_33
_atom_site_aniso_U_23
_atom_site_aniso_U_13
_atom_site_aniso_U_12
V1 0.01132(14) 0.02158(17) 0.01454(14) -0.00193(12) 0.00488(12) -0.00143(12)
V2 0.01307(14) 0.01921(16) 0.01437(14) 0.00182(12) 0.00403(12) 0.00104(12)
V3 0.01623(15) 0.02016(16) 0.01546(15) -0.00241(12) 0.00633(12) -0.00130(13)
V4 0.01272(14) 0.01929(16) 0.01524(15) -0.00097(12) 0.00504(12) -0.00139(12)
O51 0.0135(6) 0.0288(8) 0.0193(7) -0.0035(6) 0.0051(6) -0.0017(6)
O52 0.0182(7) 0.0282(8) 0.0179(7) 0.0031(6) 0.0034(6) 0.0008(6)
O53 0.0223(8) 0.0291(8) 0.0187(7) -0.0045(6) 0.0062(6) -0.0045(6)
O54 0.0191(7) 0.0309(9) 0.0160(7) -0.0007(6) 0.0036(6) -0.0012(6)
O55 0.0146(6) 0.0195(7) 0.0193(7) 0.0009(5) 0.0069(5) 0.0004(5)
O56 0.0128(6) 0.0200(7) 0.0159(6) -0.0011(5) 0.0061(5) -0.0011(5)
O61 0.0134(6) 0.0204(7) 0.0182(7) -0.0004(5) 0.0055(5) 0.0002(5)
C62 0.0224(10) 0.0261(11) 0.0353(13) 0.0046(9) 0.0123(10) 0.0056(9)
O71 0.0170(7) 0.0215(7) 0.0197(7) -0.0013(6) 0.0096(6) -0.0015(6)
C72 0.0297(12) 0.0308(12) 0.0294(11) -0.0069(9) 0.0206(10) -0.0072(9)
O1 0.0141(6) 0.0234(7) 0.0177(7) -0.0029(6) 0.0069(5) -0.0002(5)
C2 0.0186(9) 0.0198(9) 0.0175(9) -0.0007(7) 0.0077(7) -0.0006(7)
C3 0.0214(10) 0.0272(11) 0.0213(10) -0.0016(8) 0.0102(8) 0.0022(8)
C4 0.0293(11) 0.0293(12) 0.0209(10) -0.0033(8) 0.0140(9) 0.0015(9)
C5 0.0297(11) 0.0215(10) 0.0179(9) -0.0001(8) 0.0095(8) -0.0006(9)
C6 0.0203(9) 0.0201(10) 0.0164(9) 0.0007(7) 0.0044(7) -0.0004(8)
C7 0.0178(9) 0.0188(9) 0.0160(8) 0.0003(7) 0.0077(7) -0.0010(7)
O8 0.0139(6) 0.0225(7) 0.0161(6) -0.0007(5) 0.0059(5) 0.0008(5)
C9 0.0228(11) 0.0418(14) 0.0275(12) -0.0041(10) 0.0131(9) 0.0066(10)
C10 0.0220(11) 0.0493(17) 0.0391(14) -0.0052(12) 0.0150(11) -0.0035(11)
C11 0.0297(13) 0.0419(15) 0.0379(14) 0.0001(12) 0.0129(11) 0.0126(11)
C12 0.0327(14) 0.071(2) 0.0354(15) -0.0078(14) 0.0197(12) 0.0113(14)
C13 0.0247(14) 0.0256(11) 0.0175(10) -0.0035(8) 0.0078(10) -0.0008(10)
C14 0.036(2) 0.055(3) 0.0258(18) -0.015(2) 0.0104(17) -0.018(2)
C15 0.045(2) 0.034(2) 0.0277(18) -0.0141(15) 0.0061(16) 0.0050(17)
C16 0.040(2) 0.041(2) 0.0179(14) 0.0005(14) 0.0054(15) -0.0022(17)
C91 0.0332(16) 0.0422(18) 0.084(3) -0.0072(18) 0.0166(17) -0.0061(13)
C92 0.076(6) 0.053(5) 0.142(12) -0.033(6) 0.054(8) -0.032(5)
C13' 0.0247(14) 0.0256(11) 0.0175(10) -0.0035(8) 0.0078(10) -0.0008(10)
C14' 0.036(2) 0.055(3) 0.0258(18) -0.015(2) 0.0104(17) -0.018(2)
C15' 0.045(2) 0.034(2) 0.0277(18) -0.0141(15) 0.0061(16) 0.0050(17)
C16' 0.040(2) 0.041(2) 0.0179(14) 0.0005(14) 0.0054(15) -0.0022(17)
C91' 0.0332(16) 0.0422(18) 0.084(3) -0.0072(18) 0.0166(17) -0.0061(13)
C92' 0.076(6) 0.053(5) 0.142(12) -0.033(6) 0.054(8) -0.032(5)
O21 0.0203(7) 0.0236(8) 0.0205(7) -0.0014(6) 0.0094(6) 0.0011(6)
C22 0.0222(10) 0.0228(10) 0.0198(9) 0.0008(8) 0.0099(8) 0.0014(8)
C23 0.0282(11) 0.0316(12) 0.0241(11) -0.0010(9) 0.0132(9) 0.0070(10)
C24 0.0280(12) 0.0366(13) 0.0271(11) 0.0040(10) 0.0140(10) 0.0121(10)
C25 0.0201(10) 0.0360(13) 0.0235(10) 0.0068(9) 0.0106(8) 0.0070(9)
C26 0.0191(9) 0.0264(11) 0.0184(9) 0.0035(8) 0.0078(8) 0.0019(8)
C27 0.0188(9) 0.0220(10) 0.0203(9) 0.0029(8) 0.0099(8) 0.0015(8)
O28 0.0174(7) 0.0213(7) 0.0194(7) 0.0007(6) 0.0061(6) 0.0032(6)
C29 0.0384(14) 0.0432(16) 0.0297(13) -0.0089(11) 0.0116(11) 0.0165(12)
C30 0.0368(15) 0.069(2) 0.0275(13) -0.0093(13) 0.0172(12) 0.0037(14)
C31 0.056(2) 0.0328(15) 0.0443(17) -0.0119(13) 0.0189(15) 0.0018(13)
C32 0.066(2) 0.071(3) 0.050(2) -0.0215(19) 0.0122(18) 0.037(2)
C33 0.0218(11) 0.0514(17) 0.0254(11) 0.0084(11) 0.0092(9) 0.0129(11)
C34 0.0227(11) 0.0493(16) 0.0245(11) 0.0062(11) 0.0037(9) 0.0043(11)
C35 0.0524(19) 0.0489(18) 0.0322(14) 0.0087(13) 0.0106(13) 0.0261(15)
C36 0.0241(13) 0.113(3) 0.0378(16) 0.0019(19) 0.0144(12) 0.0102(17)
S40 0.0208(2) 0.0211(2) 0.0181(2) 0.00051(18) 0.00801(19) -0.00263(19)
O41 0.0179(7) 0.0242(8) 0.0206(7) -0.0009(6) 0.0092(6) -0.0032(6)
O42 0.0209(7) 0.0219(7) 0.0174(7) 0.0029(6) 0.0069(6) -0.0007(6)
O43 0.0246(8) 0.0221(8) 0.0204(7) -0.0011(6) 0.0104(6) -0.0022(6)
O44 0.0321(9) 0.0230(8) 0.0296(9) 0.0016(7) 0.0137(7) -0.0057(7)
N80 0.0238(9) 0.0240(9) 0.0201(8) 0.0047(7) 0.0068(7) 0.0068(7)
C81 0.0328(13) 0.0378(14) 0.0201(10) 0.0080(9) 0.0106(9) 0.0123(11)
C82 0.076(2) 0.0441(18) 0.0415(17) -0.0072(14) 0.0353(18) -0.0004(17)
C83 0.0466(18) 0.081(3) 0.0268(14) -0.0022(15) 0.0165(13) 0.0162(17)
C84 0.072(3) 0.149(6) 0.082(3) -0.057(4) 0.048(3) -0.029(3)
C85 0.0355(13) 0.0230(11) 0.0230(10) 0.0060(8) 0.0137(9) 0.0082(9)
C86 0.0365(13) 0.0258(11) 0.0271(11) 0.0068(9) 0.0178(10) 0.0072(10)
C87 0.064(2) 0.0299(14) 0.0380(15) 0.0001(11) 0.0326(15) -0.0015(13)
C88 0.065(2) 0.0402(16) 0.0362(15) -0.0057(12) 0.0302(15) -0.0031(15)
C89 0.0205(11) 0.0306(12) 0.0371(13) 0.0052(10) 0.0083(10) 0.0074(9)
C90 0.0434(17) 0.0407(17) 0.064(2) -0.0169(15) 0.0249(16) -0.0087(14)
C93 0.0209(10) 0.0224(10) 0.0214(10) 0.0051(8) 0.0060(8) 0.0052(8)
C94 0.0249(11) 0.0268(11) 0.0254(11) 0.0049(9) 0.0092(9) -0.0003(9)
C95 0.0247(11) 0.0336(13) 0.0299(12) 0.0016(10) 0.0113(10) 0.0007(10)
C96 0.0266(13) 0.0503(18) 0.0413(15) -0.0043(13) 0.0143(12) -0.0055(12)

loop_
_atom_type_symbol
_atom_type_description
_atom_type_scat_dispersion_real
_atom_type_scat_dispersion_imag
_atom_type_scat_source
C C 0.0033 0.0016 'International Tables Vol C Tables 4.2.6.8 and 6.1.1.4'
H H 0.0000 0.0000 'International Tables Vol C Tables 4.2.6.8 and 6.1.1.4'
N N 0.0061 0.0033 'International Tables Vol C Tables 4.2.6.8 and 6.1.1.4'
O O 0.0106 0.0060 'International Tables Vol C Tables 4.2.6.8 and 6.1.1.4'
S S 0.1246 0.1234 'International Tables Vol C Tables 4.2.6.8 and 6.1.1.4'
V V 0.3005 0.5294 'International Tables Vol C Tables 4.2.6.8 and 6.1.1.4'

loop_
_exptl_crystal_face_index_h
_exptl_crystal_face_index_k
_exptl_crystal_face_index_l
_exptl_crystal_face_perp_dist
0.00 0.00 -1.00 0.1500
0.00 0.00 1.00 0.1500
1.00 0.00 -1.00 0.1300
-1.00 0.00 1.00 0.1300
0.00 -1.00 1.00 0.1100
0.00 1.00 -1.00 0.1100
1.00 0.00 3.00 0.1700

loop_
_geom_angle_atom_site_label_1
_geom_angle_atom_site_label_2
_geom_angle_atom_site_label_3
_geom_angle
_geom_angle_site_symmetry_1
_geom_angle_site_symmetry_3
O51 V1 O1 97.53(7) . .
O51 V1 O56 109.10(7) . .
O1 V1 O56 153.32(7) . .
O51 V1 O61 97.27(8) . .
O1 V1 O61 98.94(7) . .
O56 V1 O61 76.66(6) . .
O51 V1 O41 97.15(8) . .
O1 V1 O41 92.89(7) . .
O56 V1 O41 85.49(6) . .
O61 V1 O41 159.95(6) . .
O51 V1 O8 172.16(7) . .
O1 V1 O8 75.14(6) . .
O56 V1 O8 78.18(6) . .
O61 V1 O8 81.35(6) . .
O41 V1 O8 86.17(6) . .
O51 V1 V4 95.45(6) . .
O1 V1 V4 137.66(5) . .
O56 V1 V4 40.18(5) . .
O61 V1 V4 39.32(4) . .
O41 V1 V4 125.15(5) . .
O8 V1 V4 88.36(4) . .
O52 V2 O55 102.70(8) . 3_556
O52 V2 O28 107.23(8) . .
O55 V2 O28 89.38(7) 3_556 .
O52 V2 O8 106.88(8) . .
O55 V2 O8 91.06(6) 3_556 .
O28 V2 O8 144.90(6) . .
O52 V2 O42 97.36(8) . .
O55 V2 O42 159.89(6) 3_556 .
O28 V2 O42 83.42(7) . .
O8 V2 O42 84.28(7) . .
O52 V2 O56 178.76(7) . .
O55 V2 O56 76.06(6) 3_556 .
O28 V2 O56 72.76(6) . .
O8 V2 O56 73.32(6) . .
O42 V2 O56 83.87(6) . .
O53 V3 O21 98.70(8) . .
O53 V3 O56 108.25(8) . .
O21 V3 O56 152.96(7) . .
O53 V3 O71 99.60(8) . .
O21 V3 O71 97.29(7) . .
O56 V3 O71 76.44(6) . .
O53 V3 O43 96.68(8) . .
O21 V3 O43 93.90(7) . .
O56 V3 O43 85.31(6) . .
O71 V3 O43 158.58(7) . .
O53 V3 O28 174.15(8) . .
O21 V3 O28 75.55(6) . .
O56 V3 O28 77.46(6) . .
O71 V3 O28 80.31(6) . .
O43 V3 O28 84.89(6) . .
O53 V3 V4 95.23(7) . .
O21 V3 V4 135.95(5) . .
O56 V3 V4 40.83(4) . .
O71 V3 V4 39.01(5) . .
O43 V3 V4 125.69(5) . .
O28 V3 V4 88.36(4) . .
O54 V4 O55 104.68(8) . .
O54 V4 O71 98.72(8) . .
O55 V4 O71 98.88(7) . .
O54 V4 O61 97.31(8) . .
O55 V4 O61 102.51(7) . .
O71 V4 O61 148.96(7) . .
O54 V4 O56 110.13(8) . .
O55 V4 O56 145.17(7) . .
O71 V4 O56 74.97(6) . .
O61 V4 O56 74.61(6) . .
O54 V4 V3 96.22(6) . .
O55 V4 V3 136.36(5) . .
O71 V4 V3 39.45(5) . .
O61 V4 V3 112.40(5) . .
O56 V4 V3 38.83(4) . .
O54 V4 V1 96.55(6) . .
O55 V4 V1 139.14(5) . .
O71 V4 V1 112.06(5) . .
O61 V4 V1 39.46(5) . .
O56 V4 V1 37.88(4) . .
V3 V4 V1 73.321(13) . .
V4 O55 V2 149.88(9) . 3_556
V1 O56 V3 141.50(8) . .
V1 O56 V4 101.93(7) . .
V3 O56 V4 100.34(7) . .
V1 O56 V2 100.88(6) . .
V3 O56 V2 101.20(6) . .
V4 O56 V2 108.63(6) . .
C62 O61 V4 120.17(14) . .
C62 O61 V1 120.68(13) . .
V4 O61 V1 101.22(7) . .
C72 O71 V4 122.76(15) . .
C72 O71 V3 128.06(14) . .
V4 O71 V3 101.54(7) . .
C2 O1 V1 124.14(13) . .
O1 C2 C7 115.23(18) . .
O1 C2 C3 123.99(19) . .
C7 C2 C3 120.78(19) . .
C4 C3 C2 116.0(2) . .
C4 C3 C9 123.3(2) . .
C2 C3 C9 120.8(2) . .
C3 C4 C5 124.3(2) . .
C6 C5 C4 118.9(2) . .
C6 C5 C13' 123.5(3) . .
C4 C5 C13' 117.6(3) . .
C6 C5 C13 118.6(3) . .
C4 C5 C13 122.4(3) . .
C13' C5 C13 5.8(5) . .
C5 C6 C7 119.1(2) . .
O8 C7 C6 125.65(19) . .
O8 C7 C2 113.52(18) . .
C6 C7 C2 120.76(19) . .
C7 O8 V2 140.09(13) . .
C7 O8 V1 111.85(12) . .
V2 O8 V1 105.47(7) . .
C3 C9 C11 109.1(2) . .
C3 C9 C12 111.8(2) . .
C11 C9 C12 107.8(2) . .
C3 C9 C10 110.4(2) . .
C11 C9 C10 110.2(2) . .
C12 C9 C10 107.5(2) . .
C16 C13 C14 109.5(6) . .
C16 C13 C15 108.5(6) . .
C14 C13 C15 106.6(6) . .
C16 C13 C5 106.9(5) . .
C14 C13 C5 116.0(5) . .
C15 C13 C5 109.1(5) . .
C90 C91 C92 114.7(5) . .
C16' C13' C5 108.1(4) . .
C16' C13' C14' 110.4(5) . .
C5 C13' C14' 107.0(5) . .
C16' C13' C15' 108.5(5) . .
C5 C13' C15' 114.7(5) . .
C14' C13' C15' 108.1(5) . .
C22 O21 V3 123.06(14) . .
O21 C22 C27 115.59(19) . .
O21 C22 C23 124.2(2) . .
C27 C22 C23 120.2(2) . .
C24 C23 C22 116.0(2) . .
C24 C23 C29 123.1(2) . .
C22 C23 C29 120.8(2) . .
C23 C24 C25 124.4(2) . .
C26 C25 C24 118.8(2) . .
C26 C25 C33 121.3(2) . .
C24 C25 C33 119.8(2) . .
C25 C26 C27 118.7(2) . .
O28 C27 C26 124.1(2) . .
O28 C27 C22 113.95(19) . .
C26 C27 C22 121.9(2) . .
C27 O28 V2 139.46(14) . .
C27 O28 V3 111.73(13) . .
V2 O28 V3 106.78(7) . .
C30 C29 C31 110.5(3) . .
C30 C29 C23 108.8(3) . .
C31 C29 C23 110.1(2) . .
C30 C29 C32 107.6(3) . .
C31 C29 C32 108.7(3) . .
C23 C29 C32 111.2(2) . .
C25 C33 C34 112.5(2) . .
C25 C33 C35 107.9(2) . .
C34 C33 C35 109.2(2) . .
C25 C33 C36 110.2(2) . .
C34 C33 C36 107.5(3) . .
C35 C33 C36 109.5(3) . .
O44 S40 O42 111.39(10) . .
O44 S40 O43 110.30(10) . .
O42 S40 O43 108.40(9) . .
O44 S40 O41 110.25(10) . .
O42 S40 O41 107.52(9) . .
O43 S40 O41 108.90(9) . .
S40 O41 V1 128.05(9) . .
S40 O42 V2 126.32(9) . .
S40 O43 V3 128.16(10) . .
C93 N80 C89 110.12(18) . .
C93 N80 C81 111.62(18) . .
C89 N80 C81 112.4(2) . .
C93 N80 C85 110.95(18) . .
C89 N80 C85 107.13(19) . .
C81 N80 C85 104.39(18) . .
C82 C81 N80 119.1(2) . .
C81 C82 C83 109.5(3) . .
C84 C83 C82 111.3(3) . .
C86 C85 N80 116.89(19) . .
C85 C86 C87 109.4(2) . .
C86 C87 C88 112.3(2) . .
C90 C89 N80 119.3(2) . .
C89 C90 C91 110.2(3) . .
C94 C93 N80 115.14(19) . .
C93 C94 C95 110.7(2) . .
C94 C95 C96 111.5(2) . .

loop_
_geom_bond_atom_site_label_1
_geom_bond_atom_site_label_2
_geom_bond_distance
_geom_bond_site_symmetry_2
V1 O51 1.5984(16) .
V1 O1 1.8680(15) .
V1 O56 1.9256(15) .
V1 O61 1.9879(16) .
V1 O41 2.0179(17) .
V1 O8 2.2321(15) .
V1 V4 3.0681(5) .
V2 O52 1.5902(16) .
V2 O55 1.9362(15) 3_556
V2 O28 1.9673(16) .
V2 O8 1.9708(15) .
V2 O42 2.0504(16) .
V2 O56 2.4001(15) .
V3 O53 1.5945(16) .
V3 O21 1.8787(16) .
V3 O56 1.9402(15) .
V3 O71 1.9745(16) .
V3 O43 2.0208(16) .
V3 O28 2.2225(16) .
V3 V4 3.0443(6) .
V4 O54 1.5944(16) .
V4 O55 1.7120(15) .
V4 O71 1.9556(16) .
V4 O61 1.9820(15) .
V4 O56 2.0234(15) .
O55 V2 1.9361(15) 3_556
O61 C62 1.429(3) .
O71 C72 1.424(3) .
O1 C2 1.328(2) .
C2 C7 1.419(3) .
C2 C3 1.420(3) .
C3 C4 1.380(3) .
C3 C9 1.529(3) .
C4 C5 1.409(3) .
C5 C6 1.391(3) .
C5 C13' 1.529(8) .
C5 C13 1.546(8) .
C6 C7 1.396(3) .
C7 O8 1.331(2) .
C9 C11 1.530(4) .
C9 C12 1.533(4) .
C9 C10 1.534(4) .
C13 C16 1.533(7) .
C13 C14 1.534(7) .
C13 C15 1.546(7) .
C91 C90 1.510(5) .
C91 C92 1.547(8) .
C13' C16' 1.528(7) .
C13' C14' 1.530(7) .
C13' C15' 1.542(7) .
O21 C22 1.322(3) .
C22 C27 1.420(3) .
C22 C23 1.423(3) .
C23 C24 1.380(4) .
C23 C29 1.536(4) .
C24 C25 1.426(4) .
C25 C26 1.386(3) .
C25 C33 1.521(3) .
C26 C27 1.394(3) .
C27 O28 1.320(3) .
C29 C30 1.531(5) .
C29 C31 1.535(5) .
C29 C32 1.536(4) .
C33 C34 1.527(4) .
C33 C35 1.536(5) .
C33 C36 1.544(4) .
S40 O44 1.4330(18) .
S40 O42 1.4949(17) .
S40 O43 1.5008(17) .
S40 O41 1.5030(17) .
N80 C93 1.518(3) .
N80 C89 1.520(3) .
N80 C81 1.528(3) .
N80 C85 1.529(3) .
C81 C82 1.517(4) .
C82 C83 1.541(5) .
C83 C84 1.531(6) .
C85 C86 1.522(3) .
C86 C87 1.524(4) .
C87 C88 1.526(4) .
C89 C90 1.493(4) .
C93 C94 1.517(3) .
C94 C95 1.527(3) .
C95 C96 1.528(4) .
